data_7036707
loop_
_publ_author_name
'Berenguer, J. R.'
'Pichel, J. G.'
'Gim\'enez, N'
'Lalinde, E.'
'Moreno, M. T.'
'Pi\~neiro-Hermida, S'

_publ_section_title
;
 Luminescent pentafluorophenyl-cycloplatinated complexes: synthesis,
 characterization, photophysics, cytotoxicity and cellular imaging.
;
_journal_issue 43
_journal_name_full 'Dalton transactions (Cambridge, England : 2003)'
_journal_page_first 18839
_journal_page_last 18855
_journal_paper_doi 10.1039/c5dt02721g
_journal_volume 44
_journal_year 2015
_chemical_formula_moiety 'C21 H14 F5 N O Pt S2'
_chemical_formula_sum 'C21 H14 F5 N O Pt S2'
_chemical_formula_weight 650.54
_space_group_IT_number 2
_symmetry_cell_setting triclinic
_symmetry_Int_Tables_number 2
_symmetry_space_group_name_Hall '-P 1'
_symmetry_space_group_name_H-M 'P -1'
_atom_sites_solution_hydrogens geom
_audit_conform_dict_location ftp://ftp.iucr.org/pub/cif_core.dic
_audit_conform_dict_name cif_core.dic
_audit_conform_dict_version 2.4.3
_audit_creation_date 2015-03-23T18:29:22-00:00
_audit_creation_method 'WinGX routine CIF_UPDATE'
_audit_update_record
;
2015-07-14 deposited with the CCDC.
2015-09-28 downloaded from the CCDC.
;
_cell_angle_alpha 99.861(2)
_cell_angle_beta 98.362(2)
_cell_angle_gamma 91.328(3)
_cell_formula_units_Z 2
_cell_length_a 7.5475(2)
_cell_length_b 11.4335(5)
_cell_length_c 11.8516(5)
_cell_measurement_reflns_used 1143
_cell_measurement_temperature 173.0(10)
_cell_measurement_theta_max 0
_cell_measurement_theta_min 0
_cell_measurement_wavelength 0.71073
_cell_volume 995.69(7)
_computing_cell_refinement 'HKL Scalepack (Otwinowski & Minor 1997)'
_computing_data_collection 'Collect (Bruker AXS BV, 1997-2004)'
_computing_data_reduction 'HKL Denzo and Scalepack (Otwinowski & Minor 1997)'
_computing_molecular_graphics 'Ortep for Windows (Farrugia, 2012)'
_computing_publication_material 'WinGX publication routines (Farrugia, 2012)'
_computing_structure_refinement 'SHELXL-2014/7 (Sheldrick, 2014)'
_diffrn_ambient_temperature 173.0(10)
_diffrn_detector 'CCD plate'
_diffrn_detector_area_resol_mean 9
_diffrn_measured_fraction_theta_full 0.969
_diffrn_measured_fraction_theta_max 0.969
_diffrn_measurement_device '95mm CCD camera on \k-goniostat'
_diffrn_measurement_device_type KappaCCD
_diffrn_measurement_method 'CCD rotation images, thick slices'
_diffrn_orient_matrix_UB_11 0.050511
_diffrn_orient_matrix_UB_12 0.064792
_diffrn_orient_matrix_UB_13 -0.034693
_diffrn_orient_matrix_UB_21 -0.124076
_diffrn_orient_matrix_UB_22 0.019018
_diffrn_orient_matrix_UB_23 -0.031628
_diffrn_orient_matrix_UB_31 -0.005625
_diffrn_orient_matrix_UB_32 0.057796
_diffrn_orient_matrix_UB_33 0.072824
_diffrn_radiation_monochromator 'horizonally mounted graphite crystal'
_diffrn_radiation_probe x-ray
_diffrn_radiation_type MoK\a
_diffrn_radiation_wavelength 0.71073
_diffrn_reflns_av_R_equivalents 0.0433
_diffrn_reflns_av_unetI/netI 0.0322
_diffrn_reflns_laue_measured_fraction_full 0.969
_diffrn_reflns_laue_measured_fraction_max 0.969
_diffrn_reflns_limit_h_max 8
_diffrn_reflns_limit_h_min -8
_diffrn_reflns_limit_k_max 13
_diffrn_reflns_limit_k_min -13
_diffrn_reflns_limit_l_max 13
_diffrn_reflns_limit_l_min -13
_diffrn_reflns_number 10535
_diffrn_reflns_point_group_measured_fraction_full 0.969
_diffrn_reflns_point_group_measured_fraction_max 0.969
_diffrn_reflns_theta_full 24.707
_diffrn_reflns_theta_max 24.707
_diffrn_reflns_theta_min 3.47
_diffrn_source 'Enraf Nonius FR590'
_diffrn_standards_number 0
_exptl_absorpt_coefficient_mu 7.316
_exptl_absorpt_correction_T_max 0.2306
_exptl_absorpt_correction_T_min 0.1236
_exptl_absorpt_correction_type refdelf
_exptl_absorpt_process_details 'Parkin S,Moezzi B & Hope H, (1995) J. Appl. Cryst. 28, 53-56'
_exptl_crystal_colour light-yellow
_exptl_crystal_density_diffrn 2.17
_exptl_crystal_density_method 'not measured'
_exptl_crystal_description plate
_exptl_crystal_F_000 620
_exptl_crystal_preparation Luminescent
_exptl_crystal_size_max 0.3
_exptl_crystal_size_mid 0.2
_exptl_crystal_size_min 0.05
_refine_diff_density_max 1.768
_refine_diff_density_min -2.827
_refine_diff_density_rms 0.215
_refine_ls_extinction_method none
_refine_ls_goodness_of_fit_ref 0.938
_refine_ls_hydrogen_treatment constr
_refine_ls_matrix_type full
_refine_ls_number_constraints 0
_refine_ls_number_parameters 280
_refine_ls_number_reflns 3284
_refine_ls_number_restraints 0
_refine_ls_restrained_S_all 0.938
_refine_ls_R_factor_all 0.0349
_refine_ls_R_factor_gt 0.0345
_refine_ls_shift/su_max 0.001
_refine_ls_shift/su_mean 0
_refine_ls_structure_factor_coef Fsqd
_refine_ls_weighting_details 'w=1/[\s^2^(Fo^2^)+(0.0917P)^2^+0.2659P] where P=(Fo^2^+2Fc^2^)/3'
_refine_ls_weighting_scheme calc
_refine_ls_wR_factor_gt 0.0932
_refine_ls_wR_factor_ref 0.0939
_reflns_Friedel_coverage 0
_reflns_number_gt 3217
_reflns_number_total 3284
_reflns_threshold_expression 'I > 2\s(I)'
_cod_data_source_file c5dt02721g2.cif
_cod_data_source_block 3b
_cod_depositor_comments 'Adding full bibliography for 7036703--7036707.cif.'
_cod_database_code 7036707

loop_
_symmetry_equiv_pos_as_xyz
'x, y, z'
'-x, -y, -z'

loop_
_atom_site_label
_atom_site_type_symbol
_atom_site_fract_x
_atom_site_fract_y
_atom_site_fract_z
_atom_site_U_iso_or_equiv
_atom_site_adp_type
_atom_site_occupancy
_atom_site_site_symmetry_order
_atom_site_calc_flag
_atom_site_refinement_flags_posn
_atom_site_refinement_flags_adp
Pt1 Pt 0.79216(2) 0.31143(2) 0.34168(2) 0.01355(13) Uani 1 1 d . .
C1 C 0.8325(6) 0.4190(4) 0.6231(4) 0.0151(9) Uani 1 1 d . .
C2 C 0.9082(7) 0.3246(4) 0.6718(4) 0.0215(10) Uani 1 1 d . .
H2 H 0.9466 0.2589 0.6255 0.026 Uiso 1 1 calc R U
C3 C 0.9243(8) 0.3321(5) 0.7912(5) 0.0245(12) Uani 1 1 d . .
H3 H 0.9747 0.2705 0.8249 0.029 Uiso 1 1 calc R U
C4 C 0.8661(8) 0.4306(5) 0.8622(5) 0.0272(12) Uani 1 1 d . .
H4 H 0.8735 0.4319 0.9414 0.033 Uiso 1 1 calc R U
C5 C 0.7989(7) 0.5242(5) 0.8155(4) 0.0238(11) Uani 1 1 d . .
H5 H 0.7645 0.5907 0.8627 0.029 Uiso 1 1 calc R U
C6 C 0.7825(8) 0.5191(5) 0.6967(5) 0.0205(12) Uani 1 1 d . .
C7 C 0.7358(7) 0.5304(4) 0.4903(4) 0.0171(10) Uani 1 1 d . .
C8 C 0.6921(7) 0.5574(4) 0.3752(5) 0.0177(10) Uani 1 1 d . .
C9 C 0.7147(9) 0.4640(5) 0.2852(5) 0.0204(12) Uani 1 1 d . .
C10 C 0.6823(7) 0.4870(5) 0.1736(4) 0.0231(11) Uani 1 1 d . .
H10 H 0.702 0.4286 0.1124 0.028 Uiso 1 1 calc R U
C11 C 0.6207(7) 0.5960(5) 0.1506(5) 0.0255(12) Uani 1 1 d . .
H11 H 0.5934 0.6079 0.0745 0.031 Uiso 1 1 calc R U
C12 C 0.5999(8) 0.6872(5) 0.2416(5) 0.0268(12) Uani 1 1 d . .
H12 H 0.5628 0.7608 0.2267 0.032 Uiso 1 1 calc R U
C13 C 0.6350(7) 0.6670(4) 0.3538(5) 0.0228(11) Uani 1 1 d . .
H13 H 0.6203 0.7268 0.4151 0.027 Uiso 1 1 calc R U
C14 C 0.7481(8) 0.2250(5) 0.1766(5) 0.0165(11) Uani 1 1 d . .
C15 C 0.8838(7) 0.1899(4) 0.1120(4) 0.0176(10) Uani 1 1 d . .
C16 C 0.8540(8) 0.1346(5) -0.0032(5) 0.0216(12) Uani 1 1 d . .
C17 C 0.6782(8) 0.1115(4) -0.0597(4) 0.0228(11) Uani 1 1 d . .
C18 C 0.5411(7) 0.1449(4) 0.0004(4) 0.0212(11) Uani 1 1 d . .
C19 C 0.5782(7) 0.1993(4) 0.1158(4) 0.0192(11) Uani 1 1 d . .
C20 C 0.8736(10) 0.0109(5) 0.2942(5) 0.0345(15) Uani 1 1 d . .
H20A H 0.7641 0.0054 0.2406 0.052 Uiso 1 1 calc R U
H20B H 0.9737 0.0188 0.2541 0.052 Uiso 1 1 calc R U
H20C H 0.883 -0.0596 0.3282 0.052 Uiso 1 1 calc R U
C21 C 0.6967(8) 0.0863(5) 0.4719(5) 0.0311(13) Uani 1 1 d . .
H21A H 0.5847 0.0859 0.4216 0.047 Uiso 1 1 calc R U
H21B H 0.718 0.0074 0.4862 0.047 Uiso 1 1 calc R U
H21C H 0.6921 0.1386 0.5439 0.047 Uiso 1 1 calc R U
F1 F 1.0592(4) 0.2053(3) 0.1623(3) 0.0260(7) Uani 1 1 d . .
F2 F 0.9907(5) 0.1012(3) -0.0596(3) 0.0310(7) Uani 1 1 d . .
F3 F 0.6473(5) 0.0590(3) -0.1708(2) 0.0350(8) Uani 1 1 d . .
F4 F 0.3710(5) 0.1244(3) -0.0528(3) 0.0318(8) Uani 1 1 d . .
F5 F 0.4351(4) 0.2276(3) 0.1693(3) 0.0271(7) Uani 1 1 d . .
N1 N 0.8006(6) 0.4274(4) 0.5043(4) 0.0178(10) Uani 1 1 d . .
O1 O 1.0454(5) 0.1376(3) 0.4822(3) 0.0224(7) Uani 1 1 d . .
S1 S 0.70720(17) 0.62561(10) 0.61493(10) 0.0202(3) Uani 1 1 d . .
S2 S 0.8734(2) 0.13690(12) 0.40491(12) 0.0167(3) Uani 1 1 d . .

loop_
_atom_site_aniso_label
_atom_site_aniso_U_11
_atom_site_aniso_U_22
_atom_site_aniso_U_33
_atom_site_aniso_U_23
_atom_site_aniso_U_13
_atom_site_aniso_U_12
Pt1 0.01555(19) 0.01794(17) 0.00699(17) 0.00022(10) 0.00281(10) 0.00481(10)
C1 0.017(3) 0.023(2) 0.005(2) -0.0016(18) 0.0021(18) 0.0024(18)
C2 0.024(3) 0.026(2) 0.013(2) -0.001(2) 0.001(2) 0.007(2)
C3 0.032(3) 0.028(3) 0.016(3) 0.009(2) 0.004(2) 0.003(2)
C4 0.032(3) 0.040(3) 0.010(2) 0.002(2) 0.007(2) -0.001(2)
C5 0.028(3) 0.033(3) 0.010(2) -0.002(2) 0.007(2) -0.001(2)
C6 0.017(3) 0.028(3) 0.015(3) 0.001(2) 0.004(2) -0.001(2)
C7 0.016(2) 0.022(2) 0.014(2) -0.0011(19) 0.0076(19) 0.0038(19)
C8 0.015(2) 0.023(3) 0.018(3) 0.005(2) 0.009(2) 0.005(2)
C9 0.024(3) 0.021(3) 0.015(3) 0.002(2) 0.004(2) 0.000(2)
C10 0.029(3) 0.027(3) 0.014(3) 0.004(2) 0.004(2) 0.005(2)
C11 0.022(3) 0.035(3) 0.021(3) 0.012(2) -0.001(2) 0.006(2)
C12 0.028(3) 0.025(3) 0.029(3) 0.013(2) -0.003(2) 0.004(2)
C13 0.021(3) 0.021(2) 0.028(3) 0.005(2) 0.005(2) 0.008(2)
C14 0.023(3) 0.019(3) 0.007(2) 0.000(2) 0.002(2) 0.010(2)
C15 0.017(3) 0.021(2) 0.013(2) 0.0014(19) 0.001(2) 0.0051(19)
C16 0.031(3) 0.023(3) 0.016(3) 0.007(2) 0.015(2) 0.012(2)
C17 0.040(3) 0.018(2) 0.011(2) 0.003(2) 0.006(2) 0.007(2)
C18 0.022(3) 0.018(2) 0.019(3) 0.005(2) -0.011(2) 0.000(2)
C19 0.027(3) 0.018(2) 0.014(2) 0.0003(19) 0.007(2) 0.009(2)
C20 0.062(4) 0.019(3) 0.019(3) -0.004(2) -0.001(3) 0.008(3)
C21 0.028(3) 0.033(3) 0.035(3) 0.010(3) 0.009(3) -0.002(2)
F1 0.0153(16) 0.0381(18) 0.0233(16) -0.0012(14) 0.0059(13) 0.0053(13)
F2 0.0406(19) 0.0369(17) 0.0200(16) 0.0032(13) 0.0196(15) 0.0119(14)
F3 0.057(2) 0.0356(18) 0.0077(15) -0.0049(13) 0.0005(14) 0.0102(16)
F4 0.0311(19) 0.0388(18) 0.0205(17) 0.0011(14) -0.0070(14) 0.0013(14)
F5 0.0149(17) 0.0418(18) 0.0220(16) -0.0033(14) 0.0035(13) 0.0075(13)
N1 0.026(3) 0.019(2) 0.009(2) 0.0018(17) 0.0039(18) 0.0033(18)
O1 0.021(2) 0.0271(18) 0.0169(18) 0.0019(14) -0.0017(14) 0.0074(14)
S1 0.0254(7) 0.0219(6) 0.0127(6) -0.0025(5) 0.0061(5) 0.0071(5)
S2 0.0224(7) 0.0181(6) 0.0092(6) 0.0007(5) 0.0019(5) 0.0055(5)

loop_
_atom_type_symbol
_atom_type_description
_atom_type_scat_dispersion_real
_atom_type_scat_dispersion_imag
_atom_type_scat_source
C C 0.0033 0.0016 'International Tables Vol C Tables 4.2.6.8 and 6.1.1.4'
H H 0 0 'International Tables Vol C Tables 4.2.6.8 and 6.1.1.4'
F F 0.0171 0.0103 'International Tables Vol C Tables 4.2.6.8 and 6.1.1.4'
N N 0.0061 0.0033 'International Tables Vol C Tables 4.2.6.8 and 6.1.1.4'
O O 0.0106 0.006 'International Tables Vol C Tables 4.2.6.8 and 6.1.1.4'
Pt Pt -1.7033 8.3905 'International Tables Vol C Tables 4.2.6.8 and 6.1.1.4'
S S 0.1246 0.1234 'International Tables Vol C Tables 4.2.6.8 and 6.1.1.4'

loop_
_geom_angle_atom_site_label_1
_geom_angle_atom_site_label_2
_geom_angle_atom_site_label_3
_geom_angle
C14 Pt1 C9 89.3(2)
C14 Pt1 N1 168.34(19)
C9 Pt1 N1 80.1(2)
C14 Pt1 S2 90.37(15)
C9 Pt1 S2 178.72(16)
N1 Pt1 S2 100.14(12)
C2 C1 N1 127.0(4)
C2 C1 C6 119.2(4)
N1 C1 C6 113.8(4)
C3 C2 C1 118.2(4)
C3 C2 H2 120.9
C1 C2 H2 120.9
C2 C3 C4 121.5(5)
C2 C3 H3 119.2
C4 C3 H3 119.2
C5 C4 C3 120.3(5)
C5 C4 H4 119.9
C3 C4 H4 119.9
C4 C5 C6 119.2(5)
C4 C5 H5 120.4
C6 C5 H5 120.4
C5 C6 C1 121.5(5)
C5 C6 S1 129.1(5)
C1 C6 S1 109.4(4)
N1 C7 C8 119.8(4)
N1 C7 S1 116.1(4)
C8 C7 S1 124.1(4)
C13 C8 C9 122.0(5)
C13 C8 C7 123.2(5)
C9 C8 C7 114.7(5)
C10 C9 C8 117.0(5)
C10 C9 Pt1 129.5(4)
C8 C9 Pt1 113.5(4)
C9 C10 C11 121.5(5)
C9 C10 H10 119.2
C11 C10 H10 119.2
C12 C11 C10 120.2(5)
C12 C11 H11 119.9
C10 C11 H11 119.9
C13 C12 C11 119.2(5)
C13 C12 H12 120.4
C11 C12 H12 120.4
C12 C13 C8 120.0(5)
C12 C13 H13 120
C8 C13 H13 120
C19 C14 C15 113.8(5)
C19 C14 Pt1 122.2(4)
C15 C14 Pt1 123.9(4)
F1 C15 C16 115.5(4)
F1 C15 C14 120.4(4)
C16 C15 C14 124.1(5)
F2 C16 C15 121.0(5)
F2 C16 C17 119.8(5)
C15 C16 C17 119.1(5)
F3 C17 C18 121.5(5)
F3 C17 C16 119.9(5)
C18 C17 C16 118.6(5)
F4 C18 C19 120.5(5)
F4 C18 C17 119.6(5)
C19 C18 C17 120.0(5)
F5 C19 C14 119.5(4)
F5 C19 C18 116.2(5)
C14 C19 C18 124.3(5)
S2 C20 H20A 109.5
S2 C20 H20B 109.5
H20A C20 H20B 109.5
S2 C20 H20C 109.5
H20A C20 H20C 109.5
H20B C20 H20C 109.5
S2 C21 H21A 109.5
S2 C21 H21B 109.5
H21A C21 H21B 109.5
S2 C21 H21C 109.5
H21A C21 H21C 109.5
H21B C21 H21C 109.5
C7 N1 C1 110.6(4)
C7 N1 Pt1 111.2(3)
C1 N1 Pt1 137.4(3)
C7 S1 C6 90.0(3)
O1 S2 C20 105.3(3)
O1 S2 C21 109.4(3)
C20 S2 C21 98.1(3)
O1 S2 Pt1 118.23(15)
C20 S2 Pt1 115.5(2)
C21 S2 Pt1 108.3(2)

loop_
_geom_bond_atom_site_label_1
_geom_bond_atom_site_label_2
_geom_bond_distance
Pt1 C14 2.012(5)
Pt1 C9 2.041(6)
Pt1 N1 2.136(4)
Pt1 S2 2.3140(13)
C1 C2 1.403(7)
C1 N1 1.414(6)
C1 C6 1.411(7)
C2 C3 1.390(7)
C2 H2 0.93
C3 C4 1.405(7)
C3 H3 0.93
C4 C5 1.362(8)
C4 H4 0.93
C5 C6 1.386(8)
C5 H5 0.93
C6 S1 1.738(6)
C7 N1 1.312(7)
C7 C8 1.443(7)
C7 S1 1.722(5)
C8 C13 1.386(7)
C8 C9 1.408(8)
C9 C10 1.380(8)
C10 C11 1.397(7)
C10 H10 0.93
C11 C12 1.395(8)
C11 H11 0.93
C12 C13 1.377(8)
C12 H12 0.93
C13 H13 0.93
C14 C19 1.375(8)
C14 C15 1.391(7)
C15 F1 1.365(6)
C15 C16 1.387(8)
C16 F2 1.338(6)
C16 C17 1.394(9)
C17 F3 1.334(6)
C17 C18 1.366(8)
C18 F4 1.342(6)
C18 C19 1.388(7)
C19 F5 1.348(6)
C20 S2 1.775(5)
C20 H20A 0.96
C20 H20B 0.96
C20 H20C 0.96
C21 S2 1.781(6)
C21 H21A 0.96
C21 H21B 0.96
C21 H21C 0.96
O1 S2 1.475(4)
